data_9009960
loop_
_publ_author_name
'Tripathi, A.'
'Parise, J. B.'

_publ_section_title
;
 Hydrothermal synthesis and structural characterization of the
 aluminogermanate analogues of JBW, montesommaite, analcime and paracelsian
 Sample: Cs-AlGe-ANA
;
_journal_name_full 'Microporous and Mesoporous Materials'
_journal_page_first 65
_journal_page_last 78
_journal_paper_doi 10.1016/S1387-1811(02)00270-6
_journal_volume 52
_journal_year 2002
_chemical_formula_structural CsAlGe2O6
_chemical_formula_sum 'Al Cs Ge2 O6'
_space_group_IT_number 220
_symmetry_space_group_name_Hall 'I -4bd 2c 3'
_symmetry_space_group_name_H-M 'I -4 3 d'
_cell_angle_alpha 90
_cell_angle_beta 90
_cell_angle_gamma 90
_cell_length_a 13.945
_cell_length_b 13.945
_cell_length_c 13.945
_cell_formula_units_Z 16
_cell_volume 2711.787
_database_code_amcsd 0014408
_exptl_crystal_density_diffrn 3.930
_cod_original_formula_sum 'Cs (Al Ge2) O6'
_cod_database_code 9009960
_amcsd_formula_title CsAlGe2O6

loop_
_space_group_symop_operation_xyz
x,y,z
1/2+x,1/2+y,1/2+z
1/2-z,x,-y
-z,1/2+x,1/2-y
1/2-y,z,-x
-y,1/2+z,1/2-x
1/2-x,y,-z
-x,1/2+y,1/2-z
1/4+x,3/4-z,1/4-y
3/4+x,1/4-z,3/4-y
1/4+z,3/4-y,1/4-x
3/4+z,1/4-y,3/4-x
1/4+y,3/4-x,1/4-z
3/4+y,1/4-x,3/4-z
1/4+x,1/4+z,1/4+y
3/4+x,3/4+z,3/4+y
1/4+z,1/4+y,1/4+x
3/4+z,3/4+y,3/4+x
1/4+y,1/4+x,1/4+z
3/4+y,3/4+x,3/4+z
-z,1/2-x,y
1/2-z,-x,1/2+y
-y,1/2-z,x
1/2-y,-z,1/2+x
-x,1/2-y,z
1/2-x,-y,1/2+z
1/2+z,1/2-x,-y
+z,-x,1/2-y
1/2+y,1/2-z,-x
+y,-z,1/2-x
1/2+x,1/2-y,-z
+x,-y,1/2-z
3/4-x,3/4+z,1/4-y
1/4-x,1/4+z,3/4-y
3/4-z,3/4+y,1/4-x
1/4-z,1/4+y,3/4-x
3/4-y,3/4+x,1/4-z
1/4-y,1/4+x,3/4-z
3/4-x,1/4-z,1/4+y
1/4-x,3/4-z,3/4+y
3/4-z,1/4-y,1/4+x
1/4-z,3/4-y,3/4+x
3/4-y,1/4-x,1/4+z
1/4-y,3/4-x,3/4+z
z,x,y
1/2+z,1/2+x,1/2+y
y,z,x
1/2+y,1/2+z,1/2+x

loop_
_atom_site_aniso_label
_atom_site_aniso_U_11
_atom_site_aniso_U_22
_atom_site_aniso_U_33
_atom_site_aniso_U_12
_atom_site_aniso_U_13
_atom_site_aniso_U_23
Cs 0.03900 0.03900 0.03900 0.01100 0.01100 0.01100
Al 0.01600 0.01700 0.01700 0.00300 -0.00100 0.00200
Ge 0.01600 0.01700 0.01700 0.00300 -0.00100 0.00200
O1 0.02700 0.03900 0.04000 0.01400 0.00200 0.01900
O2 0.02700 0.02200 0.02000 0.00100 -0.00100 0.00200

loop_
_atom_site_label
_atom_site_fract_x
_atom_site_fract_y
_atom_site_fract_z
_atom_site_occupancy
_atom_site_U_iso_or_equiv
Cs 0.11430 0.11430 0.11430 1.00000 0.03900
Al 0.12710 0.16850 0.40660 0.33333 0.01700
Ge 0.12710 0.16850 0.40660 0.66667 0.01700
O1 0.23800 0.14290 0.35630 1.00000 0.03500
O2 0.11940 0.29210 0.42660 1.00000 0.02300

loop_
_cod_related_entry_id
_cod_related_entry_database
_cod_related_entry_code
1 AMCSD 0014408
